data_4025789
loop_
_publ_author_name
'Satoshi D. Ohmura'
'Toshiyuki Moriuchi'
'Toshikazu Hirao'

_publ_section_title
;
 Chirality Organization of Aniline Oligomers through Hydrogen Bonds of
 Amino Acid Moieties
;
_journal_name_full 'Journal of Organic Chemistry'
_journal_page_first 7909
_journal_page_last 7912
_journal_paper_doi 10.1021/jo100853b
_journal_volume 75
_journal_year 2010
_chemical_formula_moiety 'C36 H34 N4 O4 '
_chemical_formula_sum 'C36 H34 N4 O4'
_chemical_formula_weight 586.69
_space_group_IT_number 2
_symmetry_cell_setting triclinic
_symmetry_Int_Tables_number 2
_symmetry_space_group_name_Hall '-P 1'
_symmetry_space_group_name_H-M 'P -1'
_cell_angle_alpha 62.5560(10)
_cell_angle_beta 71.5440(12)
_cell_angle_gamma 68.9410(11)
_cell_formula_units_Z 1
_cell_length_a 8.03011(17)
_cell_length_b 10.2142(2)
_cell_length_c 11.2028(2)
_cell_measurement_reflns_used 11048
_cell_measurement_temperature 277.1
_cell_measurement_theta_max 68.2
_cell_measurement_theta_min 4.5
_cell_volume 748.24(3)
_computing_cell_refinement PROCESS-AUTO
_computing_data_collection PROCESS-AUTO
_computing_data_reduction CrystalStructure
_computing_publication_material 'CrystalStructure 3.8'
_computing_structure_refinement SHELXL
_computing_structure_solution SIR2004
_diffrn_detector_area_resol_mean 5.00
_diffrn_measured_fraction_theta_full 0.984
_diffrn_measured_fraction_theta_max 0.984
_diffrn_measurement_device_type 'Rigaku RAXIS-RAPID'
_diffrn_measurement_method \w
_diffrn_radiation_type 'Cu K\a'
_diffrn_radiation_wavelength 1.54187
_diffrn_reflns_av_R_equivalents 0.059
_diffrn_reflns_limit_h_max 9
_diffrn_reflns_limit_h_min -9
_diffrn_reflns_limit_k_max 12
_diffrn_reflns_limit_k_min -12
_diffrn_reflns_limit_l_max 13
_diffrn_reflns_limit_l_min -13
_diffrn_reflns_number 13742
_diffrn_reflns_theta_full 68.24
_diffrn_reflns_theta_max 68.24
_exptl_absorpt_coefficient_mu 0.692
_exptl_absorpt_correction_T_max 0.758
_exptl_absorpt_correction_T_min 0.633
_exptl_absorpt_correction_type multi-scan
_exptl_absorpt_process_details
;
    Higashi, T. (1995). Program for Absorption Correction.
    Rigaku Corporation, Tokyo, Japan.
;
_exptl_crystal_colour red
_exptl_crystal_density_diffrn 1.302
_exptl_crystal_density_method 'not measured'
_exptl_crystal_description block
_exptl_crystal_F_000 310.00
_exptl_crystal_size_max 0.50
_exptl_crystal_size_mid 0.50
_exptl_crystal_size_min 0.40
_refine_diff_density_max 0.18
_refine_diff_density_min -0.18
_refine_ls_extinction_coef 0.0163(13)
_refine_ls_extinction_method SHELXL
_refine_ls_goodness_of_fit_ref 1.078
_refine_ls_hydrogen_treatment refall
_refine_ls_number_parameters 269
_refine_ls_number_reflns 2700
_refine_ls_R_factor_gt 0.0378
_refine_ls_shift/su_max 0.0000
_refine_ls_structure_factor_coef Fsqd
_refine_ls_weighting_details 'w = 1/[\s^2^(Fo^2^)+(0.0530P)^2^+0.0944P] where P=(Fo^2^+2Fc^2^)/3'
_refine_ls_weighting_scheme calc
_refine_ls_wR_factor_ref 0.1106
_reflns_number_gt 2211
_reflns_number_total 2700
_reflns_threshold_expression F^2^>2.0\s(F^2^)
_cod_data_source_file jo100853b_si_003.cif
_cod_data_source_block '_081111DY001'
_cod_original_cell_volume 748.25(3)
_cod_original_formula_sum 'C36 H34 N4 O4 '
_cod_database_code 4025789

loop_
_symmetry_equiv_pos_site_id
_symmetry_equiv_pos_as_xyz
1 +X,+Y,+Z
2 -X,-Y,-Z

loop_
_atom_site_label
_atom_site_type_symbol
_atom_site_fract_x
_atom_site_fract_y
_atom_site_fract_z
_atom_site_U_iso_or_equiv
_atom_site_adp_type
_atom_site_occupancy
_atom_site_symmetry_multiplicity
_atom_site_calc_flag
_atom_site_refinement_flags
_atom_site_disorder_assembly
_atom_site_disorder_group
O(1) O 0.34340(14) 0.19984(10) 0.32552(10) 0.0477(3) Uani 1.00 1 d . . .
O(2) O 0.47061(14) 0.10961(10) 0.16109(10) 0.0468(3) Uani 1.00 1 d . . .
N(1) N 0.25713(17) 0.50616(13) 0.24273(12) 0.0458(3) Uani 1.00 1 d . . .
N(2) N -0.20234(18) 0.99903(13) 0.38146(14) 0.0506(3) Uani 1.00 1 d . . .
C(1) C 0.37521(17) 0.50366(14) 0.12237(14) 0.0353(3) Uani 1.00 1 d . . .
C(2) C 0.45558(17) 0.36594(14) 0.10145(14) 0.0343(3) Uani 1.00 1 d . . .
C(3) C 0.57592(18) 0.36576(15) -0.01889(14) 0.0363(3) Uani 1.00 1 d . . .
C(4) C 0.14791(18) 0.63473(15) 0.27091(14) 0.0381(3) Uani 1.00 1 d . . .
C(5) C 0.05339(19) 0.76438(16) 0.17662(15) 0.0424(3) Uani 1.00 1 d . . .
C(6) C -0.0585(2) 0.88512(16) 0.21224(15) 0.0445(3) Uani 1.00 1 d . . .
C(7) C -0.08029(19) 0.87956(15) 0.34272(15) 0.0403(3) Uani 1.00 1 d . . .
C(8) C 0.01295(19) 0.74983(16) 0.43679(15) 0.0415(3) Uani 1.00 1 d . . .
C(9) C 0.12457(19) 0.62913(16) 0.40147(15) 0.0406(3) Uani 1.00 1 d . . .
C(10) C -0.1844(2) 1.14864(15) 0.32133(15) 0.0422(3) Uani 1.00 1 d . . .
C(11) C -0.0428(2) 1.19552(18) 0.21653(17) 0.0522(4) Uani 1.00 1 d . . .
C(12) C -0.0326(2) 1.3454(2) 0.1632(2) 0.0668(5) Uani 1.00 1 d . . .
C(13) C -0.1623(3) 1.4499(2) 0.2123(2) 0.0701(5) Uani 1.00 1 d . . .
C(14) C -0.3036(2) 1.40404(18) 0.3155(2) 0.0614(4) Uani 1.00 1 d . . .
C(15) C -0.3151(2) 1.25533(17) 0.37023(17) 0.0496(4) Uani 1.00 1 d . . .
C(16) C 0.41643(18) 0.22037(14) 0.20762(14) 0.0370(3) Uani 1.00 1 d . . .
C(17) C 0.4460(2) -0.03944(16) 0.26232(18) 0.0510(4) Uani 1.00 1 d . . .
C(18) C 0.4896(3) -0.1395(2) 0.1871(2) 0.0760(6) Uani 1.00 1 d . . .
H(1) H 0.256(2) 0.4145(16) 0.3150(15) 0.062(5) Uiso 1.00 1 c . . .
H(2) H -0.253(2) 0.9653(19) 0.4738(15) 0.068(5) Uiso 1.00 1 c . . .
H(3) H 0.6258(19) 0.2710(17) -0.0309(14) 0.046(4) Uiso 1.00 1 c . . .
H(4) H 0.065(2) 0.7690(18) 0.0838(17) 0.059(4) Uiso 1.00 1 c . . .
H(5) H -0.129(2) 0.9798(18) 0.1431(16) 0.054(4) Uiso 1.00 1 c . . .
H(6) H -0.001(2) 0.7426(16) 0.5303(16) 0.047(4) Uiso 1.00 1 c . . .
H(7) H 0.1907(18) 0.5359(16) 0.4706(14) 0.040(3) Uiso 1.00 1 c . . .
H(8) H 0.048(2) 1.1244(17) 0.1793(16) 0.049(4) Uiso 1.00 1 c . . .
H(9) H 0.073(2) 1.370(2) 0.0899(19) 0.072(5) Uiso 1.00 1 c . . .
H(10) H -0.153(2) 1.559(2) 0.173(2) 0.093(6) Uiso 1.00 1 c . . .
H(11) H -0.404(2) 1.480(2) 0.3551(19) 0.070(5) Uiso 1.00 1 c . . .
H(12) H -0.421(2) 1.2237(19) 0.4424(18) 0.063(4) Uiso 1.00 1 c . . .
H(13) H 0.531(2) -0.0761(18) 0.3267(17) 0.059(4) Uiso 1.00 1 c . . .
H(14) H 0.322(2) -0.0257(18) 0.3122(17) 0.057(4) Uiso 1.00 1 c . . .
H(15) H 0.406(3) -0.091(3) 0.112(2) 0.144(11) Uiso 1.00 1 c . . .
H(16) H 0.479(2) -0.241(2) 0.252(2) 0.089(6) Uiso 1.00 1 c . . .
H(17) H 0.620(3) -0.151(2) 0.138(2) 0.109(8) Uiso 1.00 1 c . . .

loop_
_atom_site_aniso_label
_atom_site_aniso_U_11
_atom_site_aniso_U_22
_atom_site_aniso_U_33
_atom_site_aniso_U_12
_atom_site_aniso_U_13
_atom_site_aniso_U_23
O(1) 0.0582(6) 0.0349(5) 0.0367(6) -0.0157(4) 0.0095(4) -0.0121(4)
O(2) 0.0652(6) 0.0286(5) 0.0423(6) -0.0191(4) 0.0047(4) -0.0145(4)
N(1) 0.0586(7) 0.0297(6) 0.0351(7) -0.0120(5) 0.0116(5) -0.0137(5)
N(2) 0.0627(8) 0.0322(6) 0.0430(8) -0.0111(5) 0.0106(6) -0.0171(5)
C(1) 0.0393(6) 0.0320(6) 0.0320(7) -0.0102(5) 0.0026(5) -0.0155(5)
C(2) 0.0379(6) 0.0285(6) 0.0343(7) -0.0105(5) 0.0003(5) -0.0135(5)
C(3) 0.0421(7) 0.0278(6) 0.0382(7) -0.0102(5) 0.0018(5) -0.0172(5)
C(4) 0.0419(7) 0.0318(6) 0.0368(8) -0.0131(5) 0.0061(5) -0.0162(6)
C(5) 0.0484(8) 0.0430(8) 0.0340(8) -0.0130(6) 0.0009(6) -0.0181(6)
C(6) 0.0485(8) 0.0369(7) 0.0375(8) -0.0072(6) -0.0018(6) -0.0127(6)
C(7) 0.0450(7) 0.0331(7) 0.0371(8) -0.0120(5) 0.0044(6) -0.0151(6)
C(8) 0.0486(8) 0.0400(7) 0.0341(8) -0.0141(6) 0.0021(6) -0.0172(6)
C(9) 0.0466(7) 0.0343(7) 0.0320(7) -0.0099(6) 0.0004(6) -0.0111(6)
C(10) 0.0505(8) 0.0328(7) 0.0410(8) -0.0075(6) -0.0124(6) -0.0122(6)
C(11) 0.0534(9) 0.0404(8) 0.0535(10) -0.0115(7) -0.0092(7) -0.0115(7)
C(12) 0.0694(11) 0.0510(10) 0.0688(13) -0.0258(9) -0.0160(10) -0.0044(9)
C(13) 0.0928(14) 0.0356(9) 0.0814(14) -0.0173(9) -0.0330(11) -0.0107(9)
C(14) 0.0811(12) 0.0362(8) 0.0679(12) -0.0025(8) -0.0293(10) -0.0202(8)
C(15) 0.0598(9) 0.0374(8) 0.0511(10) -0.0042(6) -0.0153(8) -0.0197(7)
C(16) 0.0392(6) 0.0305(6) 0.0371(8) -0.0103(5) 0.0013(5) -0.0140(6)
C(17) 0.0618(10) 0.0294(7) 0.0526(10) -0.0186(7) -0.0007(8) -0.0096(6)
C(18) 0.1084(17) 0.0383(9) 0.0818(15) -0.0310(10) 0.0014(13) -0.0268(10)

loop_
_atom_type_symbol
_atom_type_description
_atom_type_scat_dispersion_real
_atom_type_scat_dispersion_imag
_atom_type_scat_source
C C 0.018 0.009
;
International Tables for Crystallography
(1992, Vol. C, Tables 4.2.6.8 and 6.1.1.4)
;
H H 0.000 0.000
;
International Tables for Crystallography
(1992, Vol. C, Table 6.1.1.4)
;
O O 0.049 0.032
;
International Tables for Crystallography
(1992, Vol. C, Tables 4.2.6.8 and 6.1.1.4)
;
N N 0.031 0.018
;
International Tables for Crystallography
(1992, Vol. C, Tables 4.2.6.8 and 6.1.1.4)
;

loop_
_geom_angle_atom_site_label_1
_geom_angle_atom_site_label_2
_geom_angle_atom_site_label_3
_geom_angle
_geom_angle_publ_flag
_geom_angle_site_symmetry_1
_geom_angle_site_symmetry_2
_geom_angle_site_symmetry_3
C(16) O(2) C(17) 115.88(11) yes . . .
C(1) N(1) C(4) 127.52(10) yes . . .
C(7) N(2) C(10) 124.21(11) yes . . .
N(1) C(1) C(2) 120.94(10) yes . . .
N(1) C(1) C(3) 121.93(13) yes . . 2_665
C(2) C(1) C(3) 117.11(12) yes . . 2_665
C(1) C(2) C(3) 119.91(11) yes . . .
C(1) C(2) C(16) 120.99(11) yes . . .
C(3) C(2) C(16) 119.09(13) yes . . .
C(1) C(3) C(2) 122.98(14) yes 2_665 . .
N(1) C(4) C(5) 123.03(15) yes . . .
N(1) C(4) C(9) 118.52(11) yes . . .
C(5) C(4) C(9) 118.35(13) yes . . .
C(4) C(5) C(6) 120.43(16) yes . . .
C(5) C(6) C(7) 121.03(12) yes . . .
N(2) C(7) C(6) 120.99(11) yes . . .
N(2) C(7) C(8) 120.48(15) yes . . .
C(6) C(7) C(8) 118.44(14) yes . . .
C(7) C(8) C(9) 120.63(16) yes . . .
C(4) C(9) C(8) 121.12(12) yes . . .
N(2) C(10) C(11) 123.20(14) yes . . .
N(2) C(10) C(15) 118.12(12) yes . . .
C(11) C(10) C(15) 118.68(14) yes . . .
C(10) C(11) C(12) 119.93(15) yes . . .
C(11) C(12) C(13) 120.93(17) yes . . .
C(12) C(13) C(14) 119.28(18) yes . . .
C(13) C(14) C(15) 120.53(17) yes . . .
C(10) C(15) C(14) 120.64(14) yes . . .
O(1) C(16) O(2) 122.00(11) yes . . .
O(1) C(16) C(2) 125.00(15) yes . . .
O(2) C(16) C(2) 113.00(11) yes . . .
O(2) C(17) C(18) 107.31(14) yes . . .
C(1) N(1) H(1) 117.0(10) no . . .
C(4) N(1) H(1) 115.2(10) no . . .
C(7) N(2) H(2) 112.7(10) no . . .
C(10) N(2) H(2) 115.2(13) no . . .
C(1) C(3) H(3) 119.1(7) no 2_665 . .
C(2) C(3) H(3) 117.9(7) no . . .
C(4) C(5) H(4) 119.5(8) no . . .
C(6) C(5) H(4) 120.1(8) no . . .
C(5) C(6) H(5) 120.3(11) no . . .
C(7) C(6) H(5) 118.7(11) no . . .
C(7) C(8) H(6) 120.1(7) no . . .
C(9) C(8) H(6) 119.2(7) no . . .
C(4) C(9) H(7) 119.1(10) no . . .
C(8) C(9) H(7) 119.8(10) no . . .
C(10) C(11) H(8) 120.2(9) no . . .
C(12) C(11) H(8) 119.9(9) no . . .
C(11) C(12) H(9) 115.3(12) no . . .
C(13) C(12) H(9) 123.7(12) no . . .
C(12) C(13) H(10) 120.3(11) no . . .
C(14) C(13) H(10) 120.4(11) no . . .
C(13) C(14) H(11) 121.1(10) no . . .
C(15) C(14) H(11) 118.3(10) no . . .
C(10) C(15) H(12) 119.1(11) no . . .
C(14) C(15) H(12) 120.2(11) no . . .
O(2) C(17) H(13) 106.0(10) no . . .
O(2) C(17) H(14) 108.1(8) no . . .
C(18) C(17) H(13) 112.8(11) no . . .
C(18) C(17) H(14) 113.2(14) no . . .
H(13) C(17) H(14) 108.9(15) no . . .
C(17) C(18) H(15) 110.9(17) no . . .
C(17) C(18) H(16) 109.1(17) no . . .
C(17) C(18) H(17) 110(2) no . . .
H(15) C(18) H(16) 113(2) no . . .
H(15) C(18) H(17) 108(2) no . . .
H(16) C(18) H(17) 106.6(16) no . . .

loop_
_geom_bond_atom_site_label_1
_geom_bond_atom_site_label_2
_geom_bond_distance
_geom_bond_publ_flag
_geom_bond_site_symmetry_1
_geom_bond_site_symmetry_2
O(1) C(16) 1.2145(17) yes . .
O(2) C(16) 1.337(2) yes . .
O(2) C(17) 1.4580(16) yes . .
N(1) C(1) 1.3866(17) yes . .
N(1) C(4) 1.4045(19) yes . .
N(2) C(7) 1.4133(19) yes . .
N(2) C(10) 1.3992(19) yes . .
C(1) C(2) 1.416(2) yes . .
C(1) C(3) 1.3927(17) yes . 2_665
C(2) C(3) 1.3883(18) yes . .
C(2) C(16) 1.4810(16) yes . .
C(4) C(5) 1.3934(17) yes . .
C(4) C(9) 1.391(2) yes . .
C(5) C(6) 1.385(2) yes . .
C(6) C(7) 1.392(2) yes . .
C(7) C(8) 1.3880(17) yes . .
C(8) C(9) 1.382(2) yes . .
C(10) C(11) 1.389(2) yes . .
C(10) C(15) 1.398(2) yes . .
C(11) C(12) 1.387(2) yes . .
C(12) C(13) 1.380(2) yes . .
C(13) C(14) 1.377(2) yes . .
C(14) C(15) 1.378(2) yes . .
C(17) C(18) 1.493(3) yes . .

loop_
_geom_contact_atom_site_label_1
_geom_contact_atom_site_label_2
_geom_contact_distance
_geom_contact_publ_flag
_geom_contact_site_symmetry_1
_geom_contact_site_symmetry_2
O(1) N(2) 3.5765(16) ? . 1_645
O(1) N(2) 3.0558(14) ? . 2_566
O(1) C(7) 3.5237(16) ? . 2_566
O(1) C(8) 3.3050(16) ? . 2_566
O(1) C(12) 3.520(2) ? . 1_545
O(1) C(15) 3.216(2) ? . 1_645
N(1) C(14) 3.548(2) ? . 1_645
N(2) O(1) 3.5765(16) ? . 1_465
N(2) O(1) 3.0558(14) ? . 2_566
C(1) C(14) 3.462(3) ? . 1_645
C(2) C(15) 3.552(2) ? . 1_645
C(7) O(1) 3.5237(16) ? . 2_566
C(8) O(1) 3.3050(16) ? . 2_566
C(9) C(9) 3.386(2) ? . 2_566
C(10) C(16) 3.531(2) ? . 1_465
C(12) O(1) 3.520(2) ? . 1_565
C(12) C(12) 3.599(2) ? . 2_585
C(12) C(16) 3.481(2) ? . 1_565
C(14) N(1) 3.548(2) ? . 1_465
C(14) C(1) 3.462(3) ? . 1_465
C(15) O(1) 3.216(2) ? . 1_465
C(15) C(2) 3.552(2) ? . 1_465
C(15) C(16) 3.426(3) ? . 1_465
C(16) C(10) 3.531(2) ? . 1_645
C(16) C(12) 3.481(2) ? . 1_545
C(16) C(15) 3.426(3) ? . 1_645
O(1) H(1) 2.006(16) ? . .
O(1) H(2) 2.185(13) ? . 2_566
O(1) H(6) 2.725(14) ? . 2_566
O(1) H(9) 3.37(2) ? . 1_545
O(1) H(12) 2.74(2) ? . 1_645
O(1) H(13) 2.672(17) ? . .
O(1) H(14) 2.44(2) ? . .
O(2) H(3) 2.325(13) ? . .
O(2) H(5) 2.983(15) ? . 1_645
O(2) H(8) 3.290(18) ? . 1_545
O(2) H(9) 3.384(17) ? . 1_545
O(2) H(13) 1.985(14) ? . .
O(2) H(14) 1.986(16) ? . .
O(2) H(15) 2.60(4) ? . .
O(2) H(15) 2.98(3) ? . 2_655
O(2) H(16) 3.22(2) ? . .
O(2) H(17) 2.59(2) ? . .
O(2) H(17) 3.46(3) ? . 2_655
N(1) H(1) 0.913(12) ? . .
N(1) H(3) 2.616(13) ? . 2_665
N(1) H(4) 2.666(14) ? . .
N(1) H(6) 3.414(15) ? . 2_566
N(1) H(7) 2.575(18) ? . .
N(1) H(9) 3.51(2) ? . 1_545
N(1) H(10) 3.42(2) ? . 1_545
N(1) H(11) 3.23(2) ? . 1_645
N(1) H(12) 3.513(16) ? . 1_645
N(2) H(2) 0.928(14) ? . .
N(2) H(5) 2.631(19) ? . .
N(2) H(6) 2.627(13) ? . .
N(2) H(8) 2.663(14) ? . .
N(2) H(12) 2.571(18) ? . .
N(2) H(13) 2.83(2) ? . 1_465
N(2) H(14) 3.37(2) ? . 2_566
C(1) H(1) 1.977(13) ? . .
C(1) H(3) 3.284(17) ? . .
C(1) H(3) 2.041(16) ? . 2_665
C(1) H(4) 2.912(14) ? . .
C(1) H(9) 3.36(2) ? . 1_545
C(1) H(11) 3.47(2) ? . 1_645
C(2) H(1) 2.575(16) ? . .
C(2) H(3) 2.024(16) ? . .
C(2) H(3) 3.270(17) ? . 2_665
C(2) H(9) 3.10(2) ? . 1_545
C(3) H(1) 3.215(13) ? . 2_665
C(3) H(3) 0.961(17) ? . .
C(3) H(4) 2.732(14) ? . 2_665
C(3) H(15) 3.36(3) ? . 2_655
C(3) H(16) 3.59(3) ? . 2_655
C(4) H(1) 1.975(14) ? . .
C(4) H(3) 2.690(13) ? . 2_665
C(4) H(4) 2.071(17) ? . .
C(4) H(5) 3.340(13) ? . .
C(4) H(6) 3.30(2) ? . .
C(4) H(7) 2.073(16) ? . .
C(4) H(7) 3.548(13) ? . 2_566
C(4) H(10) 3.38(3) ? . 1_545
C(4) H(15) 3.54(3) ? . 1_565
C(4) H(16) 3.25(2) ? . 1_565
C(5) H(1) 3.183(13) ? . .
C(5) H(3) 2.577(13) ? . 2_665
C(5) H(4) 0.99(2) ? . .
C(5) H(5) 2.098(14) ? . .
C(5) H(5) 3.341(13) ? . 2_575
C(5) H(7) 3.298(14) ? . .
C(5) H(10) 3.12(3) ? . 1_545
C(5) H(15) 3.38(3) ? . 1_565
C(5) H(17) 3.39(3) ? . 1_465
C(6) H(2) 3.177(18) ? . .
C(6) H(4) 2.07(2) ? . .
C(6) H(4) 3.558(14) ? . 2_575
C(6) H(5) 1.026(13) ? . .
C(6) H(5) 3.557(15) ? . 2_575
C(6) H(6) 3.288(18) ? . .
C(6) H(8) 2.70(2) ? . .
C(6) H(13) 3.085(16) ? . 1_465
C(6) H(17) 3.13(3) ? . 1_465
C(7) H(2) 1.968(17) ? . .
C(7) H(4) 3.31(2) ? . .
C(7) H(5) 2.088(17) ? . .
C(7) H(6) 2.069(16) ? . .
C(7) H(7) 3.310(12) ? . .
C(7) H(8) 2.663(16) ? . .
C(7) H(13) 3.039(19) ? . 1_465
C(7) H(14) 3.57(2) ? . 1_565
C(8) H(1) 3.118(14) ? . 2_566
C(8) H(2) 2.546(16) ? . .
C(8) H(5) 3.313(15) ? . .
C(8) H(6) 0.988(19) ? . .
C(8) H(7) 2.072(13) ? . .
C(8) H(7) 3.440(18) ? . 2_566
C(8) H(14) 3.51(2) ? . 1_565
C(9) H(1) 2.551(18) ? . .
C(9) H(4) 3.291(19) ? . .
C(9) H(6) 2.055(19) ? . .
C(9) H(7) 1.003(12) ? . .
C(9) H(7) 3.138(16) ? . 2_566
C(9) H(11) 3.503(17) ? . 1_645
C(9) H(16) 3.21(2) ? . 1_565
C(10) H(2) 1.981(15) ? . .
C(10) H(5) 3.04(2) ? . .
C(10) H(6) 3.26(2) ? . 2_576
C(10) H(8) 2.053(14) ? . .
C(10) H(9) 3.266(18) ? . .
C(10) H(11) 3.35(2) ? . .
C(10) H(12) 2.080(17) ? . .
C(11) H(2) 3.196(15) ? . .
C(11) H(4) 3.27(2) ? . 2_575
C(11) H(5) 3.02(2) ? . .
C(11) H(6) 3.32(2) ? . 2_576
C(11) H(8) 0.968(16) ? . .
C(11) H(9) 2.019(19) ? . .
C(11) H(10) 3.33(2) ? . .
C(11) H(12) 3.302(16) ? . .
C(11) H(14) 3.138(16) ? . 1_565
C(12) H(4) 3.57(2) ? . 2_575
C(12) H(6) 3.198(19) ? . 2_576
C(12) H(8) 2.049(18) ? . .
C(12) H(9) 0.990(17) ? . .
C(12) H(9) 2.984(15) ? . 2_585
C(12) H(10) 2.09(2) ? . .
C(12) H(10) 3.39(2) ? . 2_585
C(12) H(11) 3.335(18) ? . .
C(13) H(6) 3.035(16) ? . 2_576
C(13) H(7) 3.554(19) ? . 2_576
C(13) H(8) 3.277(17) ? . .
C(13) H(9) 2.098(18) ? . .
C(13) H(9) 3.005(17) ? . 2_585
C(13) H(10) 1.02(2) ? . .
C(13) H(11) 2.115(17) ? . .
C(13) H(12) 3.298(17) ? . .
C(13) H(16) 3.53(2) ? . 1_475
C(14) H(1) 3.500(19) ? . 1_465
C(14) H(6) 2.975(17) ? . 2_576
C(14) H(7) 3.17(2) ? . 2_576
C(14) H(9) 3.298(17) ? . .
C(14) H(10) 2.09(2) ? . .
C(14) H(11) 1.045(19) ? . .
C(14) H(12) 2.073(18) ? . .
C(14) H(16) 3.25(2) ? . 1_475
C(15) H(1) 3.359(16) ? . 1_465
C(15) H(2) 2.551(17) ? . .
C(15) H(6) 3.09(2) ? . 2_576
C(15) H(8) 3.277(15) ? . .
C(15) H(10) 3.31(2) ? . .
C(15) H(11) 2.09(2) ? . .
C(15) H(12) 1.004(16) ? . .
C(15) H(13) 3.273(15) ? . 2_566
C(15) H(14) 3.230(15) ? . 2_566
C(16) H(1) 2.534(18) ? . .
C(16) H(2) 3.262(13) ? . 2_566
C(16) H(3) 2.597(13) ? . .
C(16) H(8) 3.58(2) ? . 1_545
C(16) H(9) 3.02(2) ? . 1_545
C(16) H(12) 3.30(2) ? . 1_645
C(16) H(13) 2.617(15) ? . .
C(16) H(14) 2.520(19) ? . .
C(17) H(2) 3.167(18) ? . 2_566
C(17) H(5) 3.288(16) ? . 1_645
C(17) H(8) 3.241(16) ? . 1_545
C(17) H(12) 2.940(17) ? . 2_566
C(17) H(13) 1.00(2) ? . .
C(17) H(14) 0.968(16) ? . .
C(17) H(15) 2.12(4) ? . .
C(17) H(16) 2.03(2) ? . .
C(17) H(17) 2.06(2) ? . .
C(18) H(3) 3.13(2) ? . 2_655
C(18) H(5) 3.50(2) ? . 1_645
C(18) H(10) 3.40(2) ? . 1_635
C(18) H(11) 3.354(17) ? . 1_635
C(18) H(13) 2.10(2) ? . .
C(18) H(14) 2.075(19) ? . .
C(18) H(15) 1.07(3) ? . .
C(18) H(15) 3.14(2) ? . 2_655
C(18) H(16) 0.97(2) ? . .
C(18) H(17) 1.01(2) ? . .
H(1) O(1) 2.006(16) ? . .
H(1) N(1) 0.913(12) ? . .
H(1) C(1) 1.977(13) ? . .
H(1) C(2) 2.575(16) ? . .
H(1) C(3) 3.215(13) ? . 2_665
H(1) C(4) 1.975(14) ? . .
H(1) C(5) 3.183(13) ? . .
H(1) C(8) 3.118(14) ? . 2_566
H(1) C(9) 2.551(18) ? . .
H(1) C(14) 3.500(19) ? . 1_645
H(1) C(15) 3.359(16) ? . 1_645
H(1) C(16) 2.534(18) ? . .
H(1) H(2) 3.50(2) ? . 2_566
H(1) H(3) 3.493(18) ? . 2_665
H(1) H(4) 3.471(18) ? . .
H(1) H(6) 2.71(2) ? . 2_566
H(1) H(7) 2.41(2) ? . .
H(1) H(9) 3.55(3) ? . 1_545
H(1) H(11) 3.24(3) ? . 1_645
H(1) H(12) 2.95(2) ? . 1_645
H(2) O(1) 2.185(13) ? . 2_566
H(2) N(2) 0.928(14) ? . .
H(2) C(6) 3.177(18) ? . .
H(2) C(7) 1.968(17) ? . .
H(2) C(8) 2.546(16) ? . .
H(2) C(10) 1.981(15) ? . .
H(2) C(11) 3.196(15) ? . .
H(2) C(15) 2.551(17) ? . .
H(2) C(16) 3.262(13) ? . 2_566
H(2) C(17) 3.167(18) ? . 2_566
H(2) H(1) 3.50(2) ? . 2_566
H(2) H(5) 3.47(2) ? . .
H(2) H(6) 2.42(2) ? . .
H(2) H(8) 3.49(2) ? . .
H(2) H(12) 2.41(2) ? . .
H(2) H(12) 3.44(3) ? . 2_476
H(2) H(13) 2.98(3) ? . 1_465
H(2) H(13) 2.93(2) ? . 2_566
H(2) H(14) 2.59(2) ? . 2_566
H(3) O(2) 2.325(13) ? . .
H(3) N(1) 2.616(13) ? . 2_665
H(3) C(1) 3.284(17) ? . .
H(3) C(1) 2.041(16) ? . 2_665
H(3) C(2) 2.024(16) ? . .
H(3) C(2) 3.270(17) ? . 2_665
H(3) C(3) 0.961(17) ? . .
H(3) C(4) 2.690(12) ? . 2_665
H(3) C(5) 2.577(13) ? . 2_665
H(3) C(16) 2.597(13) ? . .
H(3) C(18) 3.13(2) ? . 2_655
H(3) H(1) 3.493(18) ? . 2_665
H(3) H(4) 2.29(2) ? . 2_665
H(3) H(5) 3.065(18) ? . 1_645
H(3) H(15) 2.51(4) ? . 2_655
H(3) H(16) 3.03(3) ? . 2_655
H(3) H(17) 3.39(4) ? . 2_655
H(4) N(1) 2.666(14) ? . .
H(4) C(1) 2.912(14) ? . .
H(4) C(3) 2.732(14) ? . 2_665
H(4) C(4) 2.071(17) ? . .
H(4) C(5) 0.99(2) ? . .
H(4) C(6) 2.07(2) ? . .
H(4) C(6) 3.558(14) ? . 2_575
H(4) C(7) 3.31(2) ? . .
H(4) C(9) 3.291(19) ? . .
H(4) C(11) 3.27(2) ? . 2_575
H(4) C(12) 3.57(2) ? . 2_575
H(4) H(1) 3.471(18) ? . .
H(4) H(3) 2.29(2) ? . 2_665
H(4) H(5) 2.40(2) ? . .
H(4) H(5) 2.72(2) ? . 2_575
H(4) H(8) 2.95(2) ? . 2_575
H(4) H(9) 3.48(3) ? . 2_575
H(4) H(10) 2.88(3) ? . 1_545
H(4) H(17) 3.29(3) ? . 1_465
H(5) O(2) 2.983(15) ? . 1_465
H(5) N(2) 2.631(19) ? . .
H(5) C(4) 3.340(13) ? . .
H(5) C(5) 2.098(14) ? . .
H(5) C(5) 3.341(13) ? . 2_575
H(5) C(6) 1.026(13) ? . .
H(5) C(6) 3.557(15) ? . 2_575
H(5) C(7) 2.088(17) ? . .
H(5) C(8) 3.313(15) ? . .
H(5) C(10) 3.04(2) ? . .
H(5) C(11) 3.02(2) ? . .
H(5) C(17) 3.288(16) ? . 1_465
H(5) C(18) 3.50(2) ? . 1_465
H(5) H(2) 3.47(2) ? . .
H(5) H(3) 3.065(18) ? . 1_465
H(5) H(4) 2.40(2) ? . .
H(5) H(4) 2.723(19) ? . 2_575
H(5) H(5) 3.15(2) ? . 2_575
H(5) H(8) 2.60(3) ? . .
H(5) H(13) 2.91(2) ? . 1_465
H(5) H(17) 2.81(4) ? . 1_465
H(6) O(1) 2.725(14) ? . 2_566
H(6) N(1) 3.414(15) ? . 2_566
H(6) N(2) 2.627(13) ? . .
H(6) C(4) 3.30(2) ? . .
H(6) C(6) 3.288(18) ? . .
H(6) C(7) 2.069(16) ? . .
H(6) C(8) 0.988(19) ? . .
H(6) C(9) 2.055(19) ? . .
H(6) C(10) 3.26(2) ? . 2_576
H(6) C(11) 3.32(2) ? . 2_576
H(6) C(12) 3.198(19) ? . 2_576
H(6) C(13) 3.035(16) ? . 2_576
H(6) C(14) 2.975(17) ? . 2_576
H(6) C(15) 3.09(2) ? . 2_576
H(6) H(1) 2.71(2) ? . 2_566
H(6) H(2) 2.42(2) ? . .
H(6) H(7) 2.36(2) ? . .
H(6) H(10) 3.53(2) ? . 2_576
H(6) H(11) 3.46(2) ? . 2_576
H(7) N(1) 2.575(18) ? . .
H(7) C(4) 2.073(16) ? . .
H(7) C(4) 3.548(13) ? . 2_566
H(7) C(5) 3.298(14) ? . .
H(7) C(7) 3.310(12) ? . .
H(7) C(8) 2.072(13) ? . .
H(7) C(8) 3.440(18) ? . 2_566
H(7) C(9) 1.003(12) ? . .
H(7) C(9) 3.138(16) ? . 2_566
H(7) C(13) 3.554(19) ? . 2_576
H(7) C(14) 3.17(2) ? . 2_576
H(7) H(1) 2.41(2) ? . .
H(7) H(6) 2.36(2) ? . .
H(7) H(7) 3.20(2) ? . 2_566
H(7) H(10) 3.58(2) ? . 2_576
H(7) H(11) 3.05(2) ? . 1_645
H(7) H(11) 2.89(3) ? . 2_576
H(7) H(16) 3.40(2) ? . 1_565
H(8) O(2) 3.290(18) ? . 1_565
H(8) N(2) 2.663(14) ? . .
H(8) C(6) 2.70(2) ? . .
H(8) C(7) 2.663(16) ? . .
H(8) C(10) 2.053(14) ? . .
H(8) C(11) 0.968(16) ? . .
H(8) C(12) 2.049(18) ? . .
H(8) C(13) 3.277(17) ? . .
H(8) C(15) 3.277(15) ? . .
H(8) C(16) 3.58(2) ? . 1_565
H(8) C(17) 3.241(16) ? . 1_565
H(8) H(2) 3.49(2) ? . .
H(8) H(4) 2.95(2) ? . 2_575
H(8) H(5) 2.60(3) ? . .
H(8) H(9) 2.29(2) ? . .
H(8) H(14) 2.64(2) ? . 1_565
H(8) H(15) 3.05(3) ? . 1_565
H(9) O(1) 3.37(2) ? . 1_565
H(9) O(2) 3.384(17) ? . 1_565
H(9) N(1) 3.51(2) ? . 1_565
H(9) C(1) 3.36(2) ? . 1_565
H(9) C(2) 3.10(2) ? . 1_565
H(9) C(10) 3.266(18) ? . .
H(9) C(11) 2.019(19) ? . .
H(9) C(12) 0.990(17) ? . .
H(9) C(12) 2.984(15) ? . 2_585
H(9) C(13) 2.098(18) ? . .
H(9) C(13) 3.005(17) ? . 2_585
H(9) C(14) 3.298(17) ? . .
H(9) C(16) 3.02(2) ? . 1_565
H(9) H(1) 3.55(3) ? . 1_565
H(9) H(4) 3.48(3) ? . 2_575
H(9) H(8) 2.29(2) ? . .
H(9) H(9) 2.61(2) ? . 2_585
H(9) H(10) 2.45(3) ? . .
H(9) H(10) 2.61(3) ? . 2_585
H(10) N(1) 3.42(2) ? . 1_565
H(10) C(4) 3.38(3) ? . 1_565
H(10) C(5) 3.12(3) ? . 1_565
H(10) C(11) 3.33(2) ? . .
H(10) C(12) 2.09(2) ? . .
H(10) C(12) 3.39(2) ? . 2_585
H(10) C(13) 1.02(2) ? . .
H(10) C(14) 2.09(2) ? . .
H(10) C(15) 3.31(2) ? . .
H(10) C(18) 3.40(2) ? . 1_475
H(10) H(4) 2.88(3) ? . 1_565
H(10) H(6) 3.53(2) ? . 2_576
H(10) H(7) 3.58(2) ? . 2_576
H(10) H(9) 2.45(3) ? . .
H(10) H(9) 2.61(3) ? . 2_585
H(10) H(11) 2.43(2) ? . .
H(10) H(16) 3.06(2) ? . 1_475
H(10) H(17) 2.79(3) ? . 1_475
H(11) N(1) 3.23(2) ? . 1_465
H(11) C(1) 3.47(2) ? . 1_465
H(11) C(9) 3.503(17) ? . 1_465
H(11) C(10) 3.35(2) ? . .
H(11) C(12) 3.335(18) ? . .
H(11) C(13) 2.115(17) ? . .
H(11) C(14) 1.045(19) ? . .
H(11) C(15) 2.09(2) ? . .
H(11) C(18) 3.354(17) ? . 1_475
H(11) H(1) 3.24(3) ? . 1_465
H(11) H(6) 3.46(2) ? . 2_576
H(11) H(7) 3.05(2) ? . 1_465
H(11) H(7) 2.89(3) ? . 2_576
H(11) H(10) 2.43(2) ? . .
H(11) H(11) 3.27(2) ? . 2_486
H(11) H(12) 2.38(2) ? . .
H(11) H(16) 2.46(2) ? . 1_475
H(11) H(17) 3.45(2) ? . 1_475
H(12) O(1) 2.74(2) ? . 1_465
H(12) N(1) 3.513(16) ? . 1_465
H(12) N(2) 2.571(18) ? . .
H(12) C(10) 2.080(17) ? . .
H(12) C(11) 3.302(16) ? . .
H(12) C(13) 3.298(17) ? . .
H(12) C(14) 2.073(18) ? . .
H(12) C(15) 1.004(16) ? . .
H(12) C(16) 3.30(2) ? . 1_465
H(12) C(17) 2.940(17) ? . 2_566
H(12) H(1) 2.95(2) ? . 1_465
H(12) H(2) 2.41(2) ? . .
H(12) H(2) 3.44(3) ? . 2_476
H(12) H(11) 2.38(2) ? . .
H(12) H(13) 2.38(2) ? . 2_566
H(12) H(14) 2.72(2) ? . 2_566
H(12) H(16) 3.38(3) ? . 2_566
H(13) O(1) 2.672(17) ? . .
H(13) O(2) 1.985(14) ? . .
H(13) N(2) 2.83(2) ? . 1_645
H(13) C(6) 3.085(16) ? . 1_645
H(13) C(7) 3.039(19) ? . 1_645
H(13) C(15) 3.273(15) ? . 2_566
H(13) C(16) 2.617(15) ? . .
H(13) C(17) 1.00(2) ? . .
H(13) C(18) 2.10(2) ? . .
H(13) H(2) 2.98(3) ? . 1_645
H(13) H(2) 2.93(2) ? . 2_566
H(13) H(5) 2.91(2) ? . 1_645
H(13) H(12) 2.38(2) ? . 2_566
H(13) H(14) 1.61(2) ? . .
H(13) H(15) 2.97(4) ? . .
H(13) H(16) 2.39(4) ? . .
H(13) H(17) 2.38(3) ? . .
H(14) O(1) 2.44(2) ? . .
H(14) O(2) 1.986(16) ? . .
H(14) N(2) 3.37(2) ? . 2_566
H(14) C(7) 3.57(2) ? . 1_545
H(14) C(8) 3.51(2) ? . 1_545
H(14) C(11) 3.138(16) ? . 1_545
H(14) C(15) 3.230(15) ? . 2_566
H(14) C(16) 2.520(19) ? . .
H(14) C(17) 0.968(16) ? . .
H(14) C(18) 2.075(19) ? . .
H(14) H(2) 2.59(2) ? . 2_566
H(14) H(8) 2.64(2) ? . 1_545
H(14) H(12) 2.72(2) ? . 2_566
H(14) H(13) 1.61(2) ? . .
H(14) H(15) 2.45(4) ? . .
H(14) H(16) 2.39(3) ? . .
H(14) H(17) 2.88(3) ? . .
H(15) O(2) 2.60(4) ? . .
H(15) O(2) 2.98(3) ? . 2_655
H(15) C(3) 3.36(3) ? . 2_655
H(15) C(4) 3.54(3) ? . 1_545
H(15) C(5) 3.38(3) ? . 1_545
H(15) C(17) 2.12(4) ? . .
H(15) C(18) 1.07(3) ? . .
H(15) C(18) 3.14(2) ? . 2_655
H(15) H(3) 2.51(4) ? . 2_655
H(15) H(8) 3.05(3) ? . 1_545
H(15) H(13) 2.97(4) ? . .
H(15) H(14) 2.45(4) ? . .
H(15) H(15) 2.72(3) ? . 2_655
H(15) H(16) 1.69(3) ? . .
H(15) H(17) 1.68(4) ? . .
H(15) H(17) 2.76(3) ? . 2_655
H(16) O(2) 3.22(2) ? . .
H(16) C(3) 3.59(3) ? . 2_655
H(16) C(4) 3.25(2) ? . 1_545
H(16) C(9) 3.21(2) ? . 1_545
H(16) C(13) 3.53(2) ? . 1_635
H(16) C(14) 3.25(2) ? . 1_635
H(16) C(17) 2.03(2) ? . .
H(16) C(18) 0.97(2) ? . .
H(16) H(3) 3.03(3) ? . 2_655
H(16) H(7) 3.40(2) ? . 1_545
H(16) H(10) 3.06(2) ? . 1_635
H(16) H(11) 2.46(2) ? . 1_635
H(16) H(12) 3.38(3) ? . 2_566
H(16) H(13) 2.39(4) ? . .
H(16) H(14) 2.39(3) ? . .
H(16) H(15) 1.69(3) ? . .
H(16) H(17) 1.59(3) ? . .
H(17) O(2) 2.59(2) ? . .
H(17) O(2) 3.46(3) ? . 2_655
H(17) C(5) 3.39(3) ? . 1_645
H(17) C(6) 3.13(3) ? . 1_645
H(17) C(17) 2.06(2) ? . .
H(17) C(18) 1.01(2) ? . .
H(17) H(3) 3.39(4) ? . 2_655
H(17) H(4) 3.29(3) ? . 1_645
H(17) H(5) 2.81(4) ? . 1_645
H(17) H(10) 2.79(3) ? . 1_635
H(17) H(11) 3.45(2) ? . 1_635
H(17) H(13) 2.38(3) ? . .
H(17) H(14) 2.88(3) ? . .
H(17) H(15) 1.68(4) ? . .
H(17) H(15) 2.76(3) ? . 2_655
H(17) H(16) 1.59(3) ? . .

loop_
_geom_hbond_atom_site_label_D
_geom_hbond_atom_site_label_H
_geom_hbond_atom_site_label_A
_geom_hbond_site_symmetry_D
_geom_hbond_site_symmetry_H
_geom_hbond_site_symmetry_A
_geom_hbond_distance_DA
_geom_hbond_distance_DH
_geom_hbond_distance_HA
_geom_hbond_angle_DHA
_geom_hbond_publ_flag
N(1) H(1) O(1) . . . 2.7026(15) 0.913(12) 2.006(16) 131.9(15) no
N(2) H(2) O(1) . . 2_566 3.0558(14) 0.928(14) 2.185(13) 155.9(18) no

loop_
_geom_torsion_atom_site_label_1
_geom_torsion_atom_site_label_2
_geom_torsion_atom_site_label_3
_geom_torsion_atom_site_label_4
_geom_torsion
_geom_torsion_publ_flag
_geom_torsion_site_symmetry_1
_geom_torsion_site_symmetry_2
_geom_torsion_site_symmetry_3
_geom_torsion_site_symmetry_4
C(16) O(2) C(17) C(18) 172.15(17) ? . . . .
C(17) O(2) C(16) O(1) -3.4(2) ? . . . .
C(17) O(2) C(16) C(2) 176.49(14) ? . . . .
C(1) N(1) C(4) C(5) 41.2(2) ? . . . .
C(1) N(1) C(4) C(9) -142.61(17) ? . . . .
C(4) N(1) C(1) C(2) -170.22(17) ? . . . .
C(4) N(1) C(1) C(3) 11.6(2) ? . . . 2_665
C(7) N(2) C(10) C(11) -0.3(3) ? . . . .
C(7) N(2) C(10) C(15) -179.78(18) ? . . . .
C(10) N(2) C(7) C(6) -63.8(2) ? . . . .
C(10) N(2) C(7) C(8) 119.84(18) ? . . . .
N(1) C(1) C(2) C(3) -178.85(15) ? . . . .
N(1) C(1) C(2) C(16) -0.2(2) ? . . . .
N(1) C(1) C(3) C(2) 178.85(16) ? . . 2_665 2_665
C(2) C(1) C(3) C(2) 0.6(2) ? . . 2_665 2_665
C(3) C(1) C(2) C(3) -0.6(2) ? 2_665 . . .
C(3) C(1) C(2) C(16) 178.04(15) ? 2_665 . . .
C(1) C(2) C(3) C(1) 0.7(2) ? . . . 2_665
C(1) C(2) C(16) O(1) -13.7(2) ? . . . .
C(1) C(2) C(16) O(2) 166.46(14) ? . . . .
C(3) C(2) C(16) O(1) 164.96(16) ? . . . .
C(3) C(2) C(16) O(2) -14.9(2) ? . . . .
C(16) C(2) C(3) C(1) -178.02(15) ? . . . 2_665
N(1) C(4) C(5) C(6) 177.20(15) ? . . . .
N(1) C(4) C(9) C(8) -177.43(15) ? . . . .
C(5) C(4) C(9) C(8) -1.1(2) ? . . . .
C(9) C(4) C(5) C(6) 1.0(2) ? . . . .
C(4) C(5) C(6) C(7) -0.5(2) ? . . . .
C(5) C(6) C(7) N(2) -176.35(16) ? . . . .
C(5) C(6) C(7) C(8) 0.04(19) ? . . . .
N(2) C(7) C(8) C(9) 176.33(16) ? . . . .
C(6) C(7) C(8) C(9) -0.1(2) ? . . . .
C(7) C(8) C(9) C(4) 0.6(2) ? . . . .
N(2) C(10) C(11) C(12) -179.1(2) ? . . . .
N(2) C(10) C(15) C(14) 179.6(2) ? . . . .
C(11) C(10) C(15) C(14) 0.0(2) ? . . . .
C(15) C(10) C(11) C(12) 0.4(3) ? . . . .
C(10) C(11) C(12) C(13) -0.4(3) ? . . . .
C(11) C(12) C(13) C(14) -0.0(3) ? . . . .
C(12) C(13) C(14) C(15) 0.5(3) ? . . . .
C(13) C(14) C(15) C(10) -0.5(3) ? . . . .
